data_2007934
loop_
_publ_author_name
'Clegg, William'
'Scott, Andrew J.'
'Lawlor, Fiona J.'
'Norman, Nicholas C.'
'Marder, Todd B.'
'Dai, Chaoyang'
'Nguyen, Paul'

_publ_section_title
;
 Salts of the Bis(catecholato)borate Anion with Organic Cations
;
_journal_issue 12
_journal_name_full 'Acta Crystallographica Section C'
_journal_page_first 1875
_journal_page_last 1880
_journal_paper_doi 10.1107/S0108270198009810
_journal_volume 54
_journal_year 1998
_chemical_formula_moiety 'C12 H9 N2 +,C12 H8 B O4 -,C H2 Cl2'
_chemical_formula_sum 'C25 H19 B Cl2 N2 O4'
_chemical_formula_weight 493.13
_chemical_name_systematic '1,10-phenanthrolinium bis(pyrocatecholato-O,O')borate dichloromethane solvate'
_space_group_IT_number 2
_symmetry_cell_setting triclinic
_symmetry_space_group_name_Hall '-P 1'
_symmetry_space_group_name_H-M 'P -1'
_audit_creation_method SHELXL97
_cell_angle_alpha 96.361(2)
_cell_angle_beta 107.932(2)
_cell_angle_gamma 115.848(2)
_cell_formula_units_Z 2
_cell_length_a 10.3594(11)
_cell_length_b 11.0153(11)
_cell_length_c 12.0742(13)
_cell_measurement_reflns_used 3565
_cell_measurement_temperature 160(2)
_cell_measurement_theta_max 26.27
_cell_measurement_theta_min 2.14
_cell_volume 1130.4(2)
_computing_cell_refinement 'local programs'
_computing_data_collection 'SMART (Siemens, 1995)'
_computing_data_reduction 'SAINT (Siemens, 1995)'
_computing_molecular_graphics SHELXTL
_computing_publication_material 'SHELXTL and local programs'
_computing_structure_refinement SHELXTL
_computing_structure_solution 'SHELXTL (Sheldrick, 1994)'
_diffrn_ambient_temperature 160(2)
_diffrn_detector_area_resol_mean 8.192
_diffrn_measured_fraction_theta_full 0.984
_diffrn_measured_fraction_theta_max 0.938
_diffrn_measurement_device_type 'Bruker SMART CCD diffractometer'
_diffrn_measurement_method '\w rotation with narrow frames'
_diffrn_radiation_monochromator graphite
_diffrn_radiation_source 'fine-focus sealed tube'
_diffrn_radiation_type MoK\a
_diffrn_radiation_wavelength 0.71073
_diffrn_reflns_av_R_equivalents 0.035
_diffrn_reflns_av_sigmaI/netI 0.041
_diffrn_reflns_limit_h_max 12
_diffrn_reflns_limit_h_min -12
_diffrn_reflns_limit_k_max 13
_diffrn_reflns_limit_k_min -13
_diffrn_reflns_limit_l_max 14
_diffrn_reflns_limit_l_min -13
_diffrn_reflns_number 6167
_diffrn_reflns_theta_full 25.00
_diffrn_reflns_theta_max 26.37
_diffrn_reflns_theta_min 1.85
_diffrn_standards_decay_% 0
_diffrn_standards_number 0
_exptl_absorpt_coefficient_mu 0.324
_exptl_absorpt_correction_type none
_exptl_crystal_colour Orange
_exptl_crystal_density_diffrn 1.449
_exptl_crystal_density_method 'not measured'
_exptl_crystal_description Block
_exptl_crystal_F_000 508
_exptl_crystal_size_max 0.18
_exptl_crystal_size_mid 0.14
_exptl_crystal_size_min 0.10
_refine_diff_density_max 0.249
_refine_diff_density_min -0.457
_refine_ls_extinction_coef 0.0051(9)
_refine_ls_extinction_method SHELXTL
_refine_ls_goodness_of_fit_ref 1.095
_refine_ls_hydrogen_treatment 'H atoms: see below'
_refine_ls_matrix_type full
_refine_ls_number_parameters 312
_refine_ls_number_reflns 4331
_refine_ls_number_restraints 0
_refine_ls_restrained_S_all 1.095
_refine_ls_R_factor_all 0.060
_refine_ls_R_factor_gt 0.043
_refine_ls_shift/su_max <0.001
_refine_ls_shift/su_mean 0.000
_refine_ls_structure_factor_coef Fsqd
_refine_ls_weighting_details 'w = 1/[\s^2^(Fo^2^)+(0.0166P)^2^+0.9928P] where P=(Fo^2^+2Fc^2^)/3'
_refine_ls_weighting_scheme calc
_refine_ls_wR_factor_ref 0.100
_reflns_number_gt 3501
_reflns_number_total 4331
_reflns_threshold_expression I>2\s(I)
_cod_data_source_file fg1497.cif
_cod_data_source_block 5
_cod_database_code 2007934

loop_
_symmetry_equiv_pos_as_xyz
'x, y, z'
'-x, -y, -z'

loop_
_atom_site_label
_atom_site_fract_x
_atom_site_fract_y
_atom_site_fract_z
_atom_site_U_iso_or_equiv
_atom_site_adp_type
_atom_site_calc_flag
_atom_site_refinement_flags
_atom_site_occupancy
_atom_site_disorder_assembly
_atom_site_disorder_group
_atom_site_type_symbol
B 0.7127(3) 0.4045(3) 0.1240(2) 0.0244(5) Uani d . 1 . . B
O1 0.79089(16) 0.50378(15) 0.24950(13) 0.0249(3) Uani d . 1 . . O
O2 0.83156(17) 0.45602(15) 0.07234(13) 0.0264(3) Uani d . 1 . . O
C1 0.9225(2) 0.6157(2) 0.25264(18) 0.0225(4) Uani d . 1 . . C
C2 0.9456(2) 0.5876(2) 0.14701(18) 0.0232(4) Uani d . 1 . . C
C3 1.0675(2) 0.6865(2) 0.1263(2) 0.0280(5) Uani d . 1 . . C
H3 1.0832 0.6675 0.0543 0.034 Uiso calc R 1 . . H
C4 1.1671(3) 0.8160(2) 0.2159(2) 0.0314(5) Uani d . 1 . . C
H4 1.2519 0.8868 0.2042 0.038 Uiso calc R 1 . . H
C5 1.1450(3) 0.8433(2) 0.3210(2) 0.0322(5) Uani d . 1 . . C
H5 1.2147 0.9323 0.3801 0.039 Uiso calc R 1 . . H
C6 1.0216(3) 0.7422(2) 0.3419(2) 0.0275(5) Uani d . 1 . . C
H6 1.0069 0.7601 0.4146 0.033 Uiso calc R 1 . . H
O3 0.57140(16) 0.40975(14) 0.05140(13) 0.0253(3) Uani d . 1 . . O
O4 0.65583(16) 0.25694(15) 0.12542(13) 0.0263(3) Uani d . 1 . . O
C7 0.4461(2) 0.2813(2) 0.02792(18) 0.0225(4) Uani d . 1 . . C
C8 0.4960(2) 0.1898(2) 0.07125(18) 0.0225(4) Uani d . 1 . . C
C9 0.3903(3) 0.0533(2) 0.05738(19) 0.0265(5) Uani d . 1 . . C
H9 0.4235 -0.0098 0.0852 0.032 Uiso calc R 1 . . H
C10 0.2306(3) 0.0108(2) 0.0000(2) 0.0297(5) Uani d . 1 . . C
H10 0.1546 -0.0826 -0.0099 0.036 Uiso calc R 1 . . H
C11 0.1815(3) 0.1011(2) -0.0422(2) 0.0303(5) Uani d . 1 . . C
H11 0.0728 0.0688 -0.0808 0.036 Uiso calc R 1 . . H
C12 0.2899(2) 0.2400(2) -0.02894(19) 0.0271(5) Uani d . 1 . . C
H12 0.2573 0.3029 -0.0579 0.033 Uiso calc R 1 . . H
N1 0.6132(2) 0.59413(18) 0.33180(16) 0.0241(4) Uani d . 1 . . N
H1 0.680(3) 0.569(3) 0.327(2) 0.046(8) Uiso d . 1 . . H
N2 0.8356(2) 0.6092(2) 0.53618(16) 0.0290(4) Uani d . 1 . . N
C13 0.5086(3) 0.5838(2) 0.22811(19) 0.0270(5) Uani d . 1 . . C
H13 0.5110 0.5518 0.1528 0.032 Uiso calc R 1 . . H
C14 0.3964(3) 0.6197(2) 0.2299(2) 0.0307(5) Uani d . 1 . . C
H14 0.3217 0.6123 0.1561 0.037 Uiso calc R 1 . . H
C15 0.3946(3) 0.6662(2) 0.3397(2) 0.0309(5) Uani d . 1 . . C
H15 0.3171 0.6896 0.3416 0.037 Uiso calc R 1 . . H
C16 0.5067(3) 0.6795(2) 0.44924(19) 0.0255(5) Uani d . 1 . . C
C17 0.5137(3) 0.7302(2) 0.5666(2) 0.0308(5) Uani d . 1 . . C
H17 0.4383 0.7547 0.5724 0.037 Uiso calc R 1 . . H
C18 0.6256(3) 0.7439(2) 0.6691(2) 0.0308(5) Uani d . 1 . . C
H18 0.6291 0.7799 0.7458 0.037 Uiso calc R 1 . . H
C19 0.7398(3) 0.7049(2) 0.66411(19) 0.0265(5) Uani d . 1 . . C
C20 0.8576(3) 0.7149(2) 0.7679(2) 0.0323(5) Uani d . 1 . . C
H20 0.8666 0.7509 0.8468 0.039 Uiso calc R 1 . . H
C21 0.9591(3) 0.6723(3) 0.7541(2) 0.0358(5) Uani d . 1 . . C
H21 1.0389 0.6779 0.8232 0.043 Uiso calc R 1 . . H
C22 0.9435(3) 0.6201(2) 0.6367(2) 0.0330(5) Uani d . 1 . . C
H22 1.0148 0.5909 0.6287 0.040 Uiso calc R 1 . . H
C23 0.7356(2) 0.6516(2) 0.55062(19) 0.0235(4) Uani d . 1 . . C
C24 0.6179(2) 0.6417(2) 0.44288(19) 0.0233(4) Uani d . 1 . . C
C25 0.7210(3) 0.0078(3) 0.2700(2) 0.0409(6) Uani d . 1 . . C
H25A 0.7627 0.0937 0.2435 0.049 Uiso calc R 1 . . H
H25B 0.6537 -0.0740 0.1964 0.049 Uiso calc R 1 . . H
Cl1 0.87720(9) -0.01039(9) 0.36012(7) 0.0587(2) Uani d . 1 . . Cl
Cl2 0.60822(8) 0.01893(8) 0.34938(6) 0.04805(19) Uani d . 1 . . Cl

loop_
_atom_site_aniso_label
_atom_site_aniso_U_11
_atom_site_aniso_U_22
_atom_site_aniso_U_33
_atom_site_aniso_U_12
_atom_site_aniso_U_13
_atom_site_aniso_U_23
B 0.0271(13) 0.0270(12) 0.0213(12) 0.0156(11) 0.0097(10) 0.0054(10)
O1 0.0237(8) 0.0276(8) 0.0221(7) 0.0111(7) 0.0107(6) 0.0047(6)
O2 0.0269(8) 0.0307(8) 0.0214(7) 0.0145(7) 0.0106(6) 0.0032(6)
C1 0.0215(10) 0.0276(11) 0.0236(11) 0.0150(9) 0.0102(8) 0.0105(9)
C2 0.0233(11) 0.0297(11) 0.0219(10) 0.0172(9) 0.0089(9) 0.0087(9)
C3 0.0269(11) 0.0434(13) 0.0241(11) 0.0231(11) 0.0125(9) 0.0150(10)
C4 0.0234(11) 0.0350(13) 0.0357(13) 0.0134(10) 0.0109(10) 0.0167(10)
C5 0.0294(12) 0.0289(12) 0.0319(12) 0.0129(10) 0.0070(10) 0.0077(10)
C6 0.0298(12) 0.0308(12) 0.0247(11) 0.0169(10) 0.0120(9) 0.0065(9)
O3 0.0256(8) 0.0246(8) 0.0259(8) 0.0144(7) 0.0078(6) 0.0071(6)
O4 0.0236(8) 0.0269(8) 0.0280(8) 0.0154(7) 0.0062(6) 0.0064(6)
C7 0.0271(11) 0.0238(11) 0.0192(10) 0.0143(9) 0.0102(8) 0.0047(8)
C8 0.0253(11) 0.0268(11) 0.0175(10) 0.0152(9) 0.0089(8) 0.0033(8)
C9 0.0333(12) 0.0284(11) 0.0220(11) 0.0183(10) 0.0113(9) 0.0081(9)
C10 0.0291(12) 0.0295(12) 0.0254(11) 0.0111(10) 0.0105(9) 0.0063(9)
C11 0.0237(11) 0.0369(13) 0.0262(12) 0.0137(10) 0.0080(9) 0.0063(10)
C12 0.0281(11) 0.0356(12) 0.0236(11) 0.0211(10) 0.0092(9) 0.0095(9)
N1 0.0278(10) 0.0267(9) 0.0227(9) 0.0163(8) 0.0116(8) 0.0079(7)
N2 0.0287(10) 0.0349(10) 0.0270(10) 0.0185(9) 0.0116(8) 0.0087(8)
C13 0.0324(12) 0.0283(11) 0.0218(11) 0.0161(10) 0.0111(9) 0.0074(9)
C14 0.0340(13) 0.0340(12) 0.0259(12) 0.0205(11) 0.0085(10) 0.0098(10)
C15 0.0326(12) 0.0344(12) 0.0354(13) 0.0232(11) 0.0143(10) 0.0130(10)
C16 0.0295(11) 0.0242(11) 0.0274(11) 0.0161(10) 0.0125(9) 0.0074(9)
C17 0.0374(13) 0.0333(12) 0.0322(12) 0.0229(11) 0.0186(10) 0.0090(10)
C18 0.0388(13) 0.0314(12) 0.0254(11) 0.0188(11) 0.0161(10) 0.0037(9)
C19 0.0293(12) 0.0246(11) 0.0236(11) 0.0115(10) 0.0112(9) 0.0057(9)
C20 0.0356(13) 0.0339(12) 0.0227(11) 0.0142(11) 0.0108(10) 0.0066(9)
C21 0.0354(13) 0.0414(14) 0.0279(12) 0.0197(12) 0.0079(10) 0.0113(10)
C22 0.0295(12) 0.0396(13) 0.0327(13) 0.0213(11) 0.0092(10) 0.0117(10)
C23 0.0245(11) 0.0227(10) 0.0247(11) 0.0118(9) 0.0109(9) 0.0079(9)
C24 0.0259(11) 0.0210(10) 0.0244(11) 0.0120(9) 0.0114(9) 0.0064(8)
C25 0.0426(14) 0.0522(16) 0.0338(13) 0.0295(13) 0.0131(11) 0.0144(12)
Cl1 0.0594(5) 0.0837(6) 0.0441(4) 0.0537(4) 0.0094(3) 0.0119(4)
Cl2 0.0519(4) 0.0622(4) 0.0401(4) 0.0359(4) 0.0200(3) 0.0133(3)

loop_
_atom_type_symbol
_atom_type_description
_atom_type_scat_dispersion_real
_atom_type_scat_dispersion_imag
_atom_type_scat_source
C C 0.0033 0.0016 'International Tables Vol C Tables 4.2.6.8 and 6.1.1.4'
H H 0.0000 0.0000 'International Tables Vol C Tables 4.2.6.8 and 6.1.1.4'
B B 0.0013 0.0007 'International Tables Vol C Tables 4.2.6.8 and 6.1.1.4'
O O 0.0106 0.0060 'International Tables Vol C Tables 4.2.6.8 and 6.1.1.4'
Cl Cl 0.1484 0.1585 'International Tables Vol C Tables 4.2.6.8 and 6.1.1.4'
N N 0.0061 0.0033 'International Tables Vol C Tables 4.2.6.8 and 6.1.1.4'

loop_
_geom_angle_atom_site_label_1
_geom_angle_atom_site_label_2
_geom_angle_atom_site_label_3
_geom_angle
_geom_angle_publ_flag
O4 B O2 113.75(17) yes
O4 B O3 105.32(17) yes
O2 B O3 110.88(17) yes
O4 B O1 112.16(17) yes
O2 B O1 104.50(17) yes
O3 B O1 110.34(17) yes
C1 O1 B 106.04(15) no
C2 O2 B 106.50(15) no
O1 C1 C6 128.05(18) no
O1 C1 C2 110.25(18) no
C6 C1 C2 121.69(19) no
O2 C2 C3 127.89(19) no
O2 C2 C1 110.69(18) no
C3 C2 C1 121.4(2) no
C2 C3 C4 117.1(2) no
C5 C4 C3 121.4(2) no
C4 C5 C6 121.2(2) no
C1 C6 C5 117.1(2) no
C7 O3 B 106.73(15) no
C8 O4 B 106.64(16) no
O3 C7 C12 127.62(19) no
O3 C7 C8 110.30(17) no
C12 C7 C8 122.08(19) no
O4 C8 C9 128.39(19) no
O4 C8 C7 110.52(18) no
C9 C8 C7 121.08(19) no
C8 C9 C10 117.0(2) no
C11 C10 C9 121.9(2) no
C10 C11 C12 120.8(2) no
C7 C12 C11 117.1(2) no
H1 N1 C13 117.9(18) no
H1 N1 C24 119.3(18) no
C13 N1 C24 122.80(19) no
C22 N2 C23 116.56(19) no
N1 C13 C14 120.2(2) no
C15 C14 C13 119.2(2) no
C14 C15 C16 120.5(2) no
C24 C16 C15 118.18(19) no
C24 C16 C17 118.4(2) no
C15 C16 C17 123.4(2) no
C18 C17 C16 121.2(2) no
C17 C18 C19 121.1(2) no
C20 C19 C23 116.7(2) no
C20 C19 C18 123.6(2) no
C23 C19 C18 119.8(2) no
C21 C20 C19 119.4(2) no
C20 C21 C22 119.1(2) no
N2 C22 C21 124.0(2) no
N2 C23 C19 124.3(2) no
N2 C23 C24 117.66(18) no
C19 C23 C24 118.01(19) no
N1 C24 C16 119.00(19) no
N1 C24 C23 119.51(18) no
C16 C24 C23 121.49(19) no
Cl2 C25 Cl1 111.64(14) no

loop_
_geom_bond_atom_site_label_1
_geom_bond_atom_site_label_2
_geom_bond_site_symmetry_2
_geom_bond_distance
_geom_bond_publ_flag
B O4 . 1.472(3) yes
B O2 . 1.473(3) yes
B O3 . 1.487(3) yes
B O1 . 1.501(3) yes
O1 C1 . 1.368(2) no
O2 C2 . 1.368(3) no
C1 C6 . 1.378(3) no
C1 C2 . 1.394(3) no
C2 C3 . 1.378(3) no
C3 C4 . 1.399(3) no
C4 C5 . 1.381(3) no
C5 C6 . 1.399(3) no
O3 C7 . 1.360(2) no
O4 C8 . 1.369(2) no
C7 C12 . 1.379(3) no
C7 C8 . 1.400(3) no
C8 C9 . 1.372(3) no
C9 C10 . 1.409(3) no
C10 C11 . 1.379(3) no
C11 C12 . 1.401(3) no
N1 H1 . 0.87(3) no
N1 C13 . 1.334(3) no
N1 C24 . 1.363(3) no
N2 C22 . 1.324(3) no
N2 C23 . 1.355(3) no
C13 C14 . 1.386(3) no
C14 C15 . 1.377(3) no
C15 C16 . 1.408(3) no
C16 C24 . 1.404(3) no
C16 C17 . 1.433(3) no
C17 C18 . 1.349(3) no
C18 C19 . 1.438(3) no
C19 C20 . 1.408(3) no
C19 C23 . 1.410(3) no
C20 C21 . 1.369(3) no
C21 C22 . 1.402(3) no
C23 C24 . 1.438(3) no
C25 Cl2 . 1.757(3) no
C25 Cl1 . 1.758(3) no

loop_
_cod_related_entry_id
_cod_related_entry_database
_cod_related_entry_code
1 ChemSpider 21136725
